data_9013832
loop_
_publ_author_name
'Ventruti, G.'
'Levy, D.'
'Pavese, A.'
'Scordari, F.'
'Suard, E.'

_publ_section_title
;
 High-temperature treatment, hydrogen behaviour and cation
 partitioning of a Fe-Ti bearing volcanic phlogopite by in situ neutron
 powder diffraction and FTIR spectroscopy
 Note: Phlogopite-1M
 Note: T = 298 K, X-Ray
;
_journal_name_full 'European Journal of Mineralogy'
_journal_page_first 385
_journal_page_last 396
_journal_paper_doi 10.1127/0935-1221/2009/0021-1903
_journal_volume 21
_journal_year 2009
_chemical_compound_source 'Cava St.Antonio, Mt.Vulture, Italy'
_chemical_formula_sum
;Al1.45 Ba0.04 F0.12 Fe0.67 H1.2 K0.86 Mg1.97 Mn0.01 Na0.08 O11.88 Si2.72
 Ti0.18
;
_chemical_name_mineral Phlogopite
_space_group_IT_number 12
_symmetry_space_group_name_Hall '-C 2y'
_symmetry_space_group_name_H-M 'C 1 2/m 1'
_cell_angle_alpha 90
_cell_angle_beta 100.018
_cell_angle_gamma 90
_cell_formula_units_Z 2
_cell_length_a 5.3305
_cell_length_b 9.2301
_cell_length_c 10.2241
_cell_volume 495.367
_database_code_amcsd 0007278
_diffrn_ambient_temperature 298
_exptl_crystal_density_diffrn 2.980
_cod_original_formula_sum 'K.86 Na.08 Ba.04 Mg1.97 Fe.67 Al1.45 Mn.01 Ti.18 Si2.72 O11.88 F.12 H1.2'
_cod_database_code 9013832

loop_
_space_group_symop_operation_xyz
x,y,z
1/2+x,1/2+y,z
x,-y,z
1/2+x,1/2-y,z
-x,y,-z
1/2-x,1/2+y,-z
-x,-y,-z
1/2-x,1/2-y,-z

loop_
_atom_site_label
_atom_site_fract_x
_atom_site_fract_y
_atom_site_fract_z
_atom_site_occupancy
_atom_site_U_iso_or_equiv
_atom_site_type_symbol
_atom_site_attached_hydrogens
K 0.00000 0.50000 0.00000 0.86000 0.02470 K 0
Na 0.00000 0.50000 0.00000 0.08000 0.02470 Na 0
Ba 0.00000 0.50000 0.00000 0.04000 0.02470 Ba 0
MgM1 0.00000 0.00000 0.50000 0.59000 0.00530 Mg 0
FeM1 0.00000 0.00000 0.50000 0.23000 0.00530 Fe 0
AlM1 0.00000 0.00000 0.50000 0.17000 0.00530 Al 0
MnM1 0.00000 0.00000 0.50000 0.01000 0.00530 Mn 0
MgM2 0.00000 0.33470 0.50000 0.69000 0.00890 Mg 0
FeM2 0.00000 0.33470 0.50000 0.22000 0.00890 Fe 0
TiM2 0.00000 0.33470 0.50000 0.09000 0.00890 Ti 0
SiT 0.07800 0.16610 0.22540 0.68000 0.00930 Si 0
AlT 0.07800 0.16610 0.22540 0.32000 0.00930 Al 0
O1 0.33100 0.22790 0.16680 1.00000 0.02640 O 0
O2 0.01000 0.00000 0.16470 1.00000 0.02040 O 0
O3 0.13100 0.16760 0.39200 1.00000 0.01130 O 0
O4 0.13300 0.50000 0.39770 0.34000 0.01640 O 0
O-H4 0.13300 0.50000 0.39770 0.60000 0.01640 O 1
F4 0.13300 0.50000 0.39770 0.06000 0.01640 F 0

loop_
_cod_changelog_entry_id
_cod_changelog_entry_author
_cod_changelog_entry_date
_cod_changelog_entry_text
1
;cod-tools version 3.8.0
Id: cif_guess_AMCSD_atom_types 9581 2023-05-17 12:35:41Z saulius
;
2023-05-18T11:42:33+03:00
;Derived atom types and hydrogen counts
from atom names that follow the AMCSD naming convention
(Wat == water, O-H == hydroxyl).
;

loop_
_cod_related_entry_id
_cod_related_entry_database
_cod_related_entry_code
1 AMCSD 0007278
